data_1506996
loop_
_publ_author_name
'Shintani, Ryo'
'Ueyama, Kazuhito'
'Yamada, Ichiro'
'Hayashi, Tamio'

_publ_section_title
;
 Chiral norbornadienes as efficient ligands for the rhodium-catalyzed
 asymmetric 1,4-addition of arylboronic acids to fumaric and maleic
 compounds.
;
_journal_issue 19
_journal_name_full 'Organic letters'
_journal_page_first 3425
_journal_page_last 3427
_journal_paper_doi 10.1021/ol048421z
_journal_volume 6
_journal_year 2004
_chemical_formula_moiety 'C42 H40 Cl2 Rh2 '
_chemical_formula_sum 'C42 H40 Cl2 Rh2'
_chemical_formula_weight 821.50
_space_group_IT_number 5
_symmetry_cell_setting monoclinic
_symmetry_Int_Tables_number 5
_symmetry_space_group_name_Hall 'C 2y'
_symmetry_space_group_name_H-M 'C 1 2 1'
_cell_angle_alpha 90
_cell_angle_beta 107.15(2)
_cell_angle_gamma 90
_cell_formula_units_Z 2
_cell_length_a 28.551(9)
_cell_length_b 5.731(2)
_cell_length_c 12.165(3)
_cell_measurement_reflns_used 10242
_cell_measurement_temperature 123.1
_cell_measurement_theta_max 27.5
_cell_measurement_theta_min 3.4
_cell_volume 1902.0(10)
_computing_cell_refinement PROCESS-AUTO
_computing_data_collection PROCESS-AUTO
_computing_data_reduction CrystalStructure
_computing_publication_material 'CrystalStructure Ver. 3.00'
_computing_structure_refinement CRYSTALS
_computing_structure_solution SIR92
_diffrn_detector_area_resol_mean 10.00
_diffrn_measured_fraction_theta_full 0.9975
_diffrn_measured_fraction_theta_max 0.9975
_diffrn_measurement_device_type 'Rigaku RAXIS-RAPID'
_diffrn_measurement_method \w
_diffrn_radiation_type 'Mo K\a'
_diffrn_radiation_wavelength 0.7107
_diffrn_reflns_av_R_equivalents 0.033
_diffrn_reflns_limit_h_max 36
_diffrn_reflns_limit_h_min -36
_diffrn_reflns_limit_k_max 7
_diffrn_reflns_limit_k_min -7
_diffrn_reflns_limit_l_max 15
_diffrn_reflns_limit_l_min -15
_diffrn_reflns_number 9385
_diffrn_reflns_theta_full 27.45
_diffrn_reflns_theta_max 27.45
_exptl_absorpt_coefficient_mu 1.033
_exptl_absorpt_correction_type none
_exptl_crystal_colour yellow
_exptl_crystal_density_diffrn 1.434
_exptl_crystal_density_method 'not measured'
_exptl_crystal_description prism
_exptl_crystal_F_000 832.00
_exptl_crystal_size_max 0.15
_exptl_crystal_size_mid 0.10
_exptl_crystal_size_min 0.05
_refine_diff_density_max 3.01
_refine_diff_density_min -0.43
_refine_ls_abs_structure_details 'Flack, H. D. (1983), Acta Cryst. A39, 876-881.  0 Friedel Pairs'
_refine_ls_abs_structure_Flack 0.3(3)
_refine_ls_extinction_method none
_refine_ls_goodness_of_fit_ref 0.878
_refine_ls_hydrogen_treatment refall
_refine_ls_number_parameters 224
_refine_ls_number_reflns 2009
_refine_ls_R_factor_gt 0.0380
_refine_ls_shift/su_max 0.0000
_refine_ls_structure_factor_coef F
_refine_ls_weighting_details 'w = 1.0'
_refine_ls_weighting_scheme unit
_refine_ls_wR_factor_ref 0.0630
_reflns_number_gt 2009
_reflns_number_total 2397
_reflns_threshold_expression F^2^>2.0\s(F^2^)
_cod_data_source_file ol048421zsi20040810_025934.cif
_cod_data_source_block '_Rh_______________________'
_cod_original_cell_volume 1901.9(1)
_cod_original_formula_sum 'C42 H40 Cl2 Rh2 '
_cod_database_code 1506996

loop_
_symmetry_equiv_pos_as_xyz
x,y,z
x+1/2,y+1/2,z
-x,y,-z
-x+1/2,y+1/2,-z

loop_
_atom_site_label
_atom_site_type_symbol
_atom_site_fract_x
_atom_site_fract_y
_atom_site_fract_z
_atom_site_U_iso_or_equiv
_atom_site_adp_type
_atom_site_occupancy
_atom_site_symmetry_multiplicity
_atom_site_calc_flag
Rh1 Rh -0.05482(3) -0.0271(8) -0.06182(6) 0.0148(1) Uani 1.00 1 d
Cl1 Cl -0.01118(9) -0.1858(7) 0.1236(2) 0.0196(6) Uani 1.00 1 d
C4 C -0.1029(4) 0.051(2) -0.2257(9) 0.019(2) Uani 1.00 1 d
C1 C -0.1012(4) 0.209(2) -0.0090(9) 0.018(2) Uani 1.00 1 d
C2 C -0.1275(3) 0.010(2) -0.0577(8) 0.017(3) Uani 1.00 1 d
C7 C -0.1592(4) 0.326(2) -0.187(1) 0.023(2) Uiso 1.00 1 d
C11 C -0.2150(4) 0.511(3) 0.1121(9) 0.027(3) Uani 1.00 1 d
C9 C -0.1288(4) 0.432(2) 0.1377(9) 0.017(3) Uani 1.00 1 d
C14 C -0.1179(4) 0.639(2) 0.2007(9) 0.022(3) Uani 1.00 1 d
C16 C -0.1401(4) -0.005(3) -0.4352(8) 0.019(3) Uani 1.00 1 d
C13 C -0.1546(4) 0.779(2) 0.220(1) 0.027(3) Uani 1.00 1 d
C21 C -0.1826(4) -0.137(2) -0.4763(9) 0.026(3) Uani 1.00 1 d
C20 C -0.2208(4) -0.061(3) -0.5698(9) 0.028(4) Uani 1.00 1 d
C19 C -0.2164(5) 0.149(3) -0.623(1) 0.031(3) Uani 1.00 1 d
C6 C -0.1064(4) 0.380(2) -0.1099(9) 0.019(2) Uani 1.00 1 d
C10 C -0.1789(4) 0.369(2) 0.0950(9) 0.024(3) Uani 1.00 1 d
C5 C -0.0765(4) 0.252(2) -0.1761(9) 0.018(2) Uani 1.00 1 d
C15 C -0.1000(4) -0.087(2) -0.3272(9) 0.023(3) Uani 1.00 1 d
C8 C -0.0887(4) 0.283(2) 0.1144(9) 0.019(2) Uani 1.00 1 d
C18 C -0.1729(5) 0.279(2) -0.584(1) 0.033(3) Uani 1.00 1 d
C3 C -0.1502(4) 0.061(2) -0.1888(9) 0.020(2) Uani 1.00 1 d
C12 C -0.2031(4) 0.715(2) 0.174(1) 0.028(3) Uani 1.00 1 d
C17 C -0.1362(5) 0.201(2) -0.490(1) 0.030(3) Uani 1.00 1 d
H7 H -0.0847(4) 0.147(2) 0.1609(9) 0.022(3) Uiso 1.00 1 c
H8 H -0.0590(4) 0.369(2) 0.1340(9) 0.022(3) Uiso 1.00 1 c
H15 H -0.0687(4) -0.068(2) -0.3383(9) 0.027(4) Uiso 1.00 1 c
H14 H -0.1052(4) -0.247(2) -0.3141(9) 0.027(4) Uiso 1.00 1 c
H2 H -0.1769(4) -0.034(2) -0.2303(9) 0.024(3) Uiso 1.00 1 c
H4 H -0.0982(4) 0.538(2) -0.0911(9) 0.023(3) Uiso 1.00 1 c
H18 H -0.2425(5) 0.202(3) -0.686(1) 0.036(4) Uiso 1.00 1 c
H19 H -0.2501(4) -0.150(3) -0.5961(9) 0.033(5) Uiso 1.00 1 c
H5 H -0.1837(4) 0.366(2) -0.152(1) 0.027(3) Uiso 1.00 1 c
H6 H -0.1668(4) 0.396(2) -0.261(1) 0.027(3) Uiso 1.00 1 c
H13 H -0.0846(4) 0.685(2) 0.2311(9) 0.026(3) Uiso 1.00 1 c
H12 H -0.1465(4) 0.918(2) 0.265(1) 0.034(3) Uiso 1.00 1 c
H11 H -0.2283(4) 0.811(2) 0.186(1) 0.034(4) Uiso 1.00 1 c
H20 H -0.1859(4) -0.280(2) -0.4403(9) 0.031(3) Uiso 1.00 1 c
H16 H -0.1074(5) 0.292(2) -0.461(1) 0.035(4) Uiso 1.00 1 c
H17 H -0.1686(5) 0.418(2) -0.622(1) 0.041(4) Uiso 1.00 1 c
H10 H -0.2484(4) 0.469(3) 0.0802(9) 0.032(5) Uiso 1.00 1 c
H9 H -0.1877(4) 0.227(2) 0.0541(9) 0.028(3) Uiso 1.00 1 c
H3 H -0.0545(4) 0.330(2) -0.2090(9) 0.022(3) Uiso 1.00 1 c
H1 H -0.1423(3) -0.092(2) -0.0161(8) 0.020(4) Uiso 1.00 1 c

loop_
_atom_site_aniso_label
_atom_site_aniso_U_11
_atom_site_aniso_U_22
_atom_site_aniso_U_33
_atom_site_aniso_U_12
_atom_site_aniso_U_13
_atom_site_aniso_U_23
Rh1 0.0124(3) 0.0144(3) 0.0171(3) 0.0000(6) 0.0039(2) -0.0008(6)
Cl1 0.014(1) 0.022(1) 0.022(1) -0.000(1) 0.0046(9) 0.005(1)
C4 0.014(4) 0.021(5) 0.021(5) 0.004(4) 0.003(4) 0.002(4)
C1 0.013(4) 0.019(5) 0.022(5) 0.002(4) 0.005(4) -0.001(5)
C2 0.013(4) 0.017(9) 0.020(4) 0.003(4) 0.005(3) 0.005(5)
C11 0.022(5) 0.04(1) 0.022(5) 0.009(6) 0.006(4) 0.002(6)
C9 0.018(4) 0.012(8) 0.020(4) -0.001(4) 0.006(4) 0.001(4)
C14 0.021(5) 0.021(6) 0.024(5) -0.003(5) 0.006(4) -0.000(5)
C16 0.022(4) 0.019(7) 0.016(4) 0.001(6) 0.008(3) -0.003(6)
C13 0.038(6) 0.022(6) 0.024(6) 0.002(5) 0.015(5) -0.003(5)
C21 0.029(6) 0.026(6) 0.023(5) 0.004(5) 0.009(5) 0.000(5)
C20 0.020(5) 0.04(1) 0.023(5) 0.000(6) 0.003(4) -0.001(6)
C19 0.030(6) 0.041(8) 0.020(5) 0.016(6) 0.004(5) 0.001(6)
C6 0.019(5) 0.015(5) 0.023(5) 0.002(4) 0.007(4) 0.000(4)
C10 0.019(5) 0.030(6) 0.021(5) -0.001(5) 0.005(4) -0.004(5)
C5 0.015(5) 0.020(6) 0.020(5) 0.000(4) 0.005(4) 0.004(4)
C15 0.018(5) 0.027(8) 0.024(5) 0.002(4) 0.005(4) -0.002(4)
C8 0.014(4) 0.020(6) 0.021(5) 0.000(4) 0.003(4) -0.001(5)
C18 0.055(8) 0.024(7) 0.024(6) 0.008(6) 0.015(6) 0.003(5)
C3 0.016(5) 0.020(5) 0.024(5) -0.004(4) 0.007(4) -0.003(4)
C12 0.028(6) 0.035(7) 0.023(5) 0.014(6) 0.012(5) 0.002(5)
C17 0.031(6) 0.028(7) 0.030(6) -0.003(6) 0.007(5) -0.001(6)

loop_
_atom_type_symbol
_atom_type_description
_atom_type_scat_dispersion_real
_atom_type_scat_dispersion_imag
_atom_type_scat_source
C C 0.006 0.003
;
International Tables for Crystallography
(1992, Vol. C, Tables 4.2.6.8 and 6.1.1.4)
;
H H 0.000 0.000
;
International Tables for Crystallography
(1992, Vol. C, Table 6.1.1.4)
;
Cl Cl 0.174 0.200
;
International Tables for Crystallography
(1992, Vol. C, Tables 4.2.6.8 and 6.1.1.4)
;
Rh Rh -0.999 1.007
;
International Tables for Crystallography
(1992, Vol. C, Tables 4.2.6.8 and 6.1.1.4)
;

loop_
_geom_angle_atom_site_label_1
_geom_angle_atom_site_label_2
_geom_angle_atom_site_label_3
_geom_angle
_geom_angle_publ_flag
Cl1 Rh1 C4 167.9(4) yes
Cl1 Rh1 C1 98.9(3) yes
C4 Rh1 C1 81.9(4) yes
Cl1 Rh1 C2 104.9(3) yes
C4 Rh1 C2 68.2(4) yes
C1 Rh1 C2 38.7(4) yes
Cl1 Rh1 C5 151.8(3) yes
C4 Rh1 C5 39.2(4) yes
C1 Rh1 C5 67.9(4) yes
C2 Rh1 C5 80.6(4) yes
Rh1 C4 C5 69.7(6) yes
Rh1 C4 C15 119.4(7) yes
C5 C4 C15 129.5(10) yes
Rh1 C4 C3 96.5(7) yes
C5 C4 C3 104.5(9) yes
C15 C4 C3 121.7(9) yes
Rh1 C1 C2 69.8(6) yes
Rh1 C1 C6 94.9(6) yes
C2 C1 C6 105.5(9) yes
Rh1 C1 C8 119.8(7) yes
C2 C1 C8 126.4(10) yes
C6 C1 C8 124.0(10) yes
Rh1 C2 C1 71.5(6) yes
Rh1 C2 C3 96.3(6) yes
C1 C2 C3 106.8(10) yes
Rh1 C2 H1 123.2(1) no
C1 C2 H1 123.1(1) no
C3 C2 H1 122.9(1) no
C6 C7 C3 93.8(9) yes
C6 C7 H5 113.3(1) no
C3 C7 H5 113.2(1) no
C6 C7 H6 113.4(1) no
C3 C7 H6 113.0(1) no
H5 C7 H6 109.5(2) no
C10 C11 C12 120.6(11) yes
C10 C11 H10 119.9(2) no
C12 C11 H10 119.5(2) no
C14 C9 C10 117.0(10) yes
C14 C9 C8 121.5(9) yes
C10 C9 C8 121.5(9) yes
C9 C14 C13 121.6(10) yes
C9 C14 H13 119.0(1) no
C13 C14 H13 119.4(1) no
C21 C16 C15 119.5(14) yes
C21 C16 C17 118.6(11) yes
C15 C16 C17 121.8(12) yes
C14 C13 C12 119.6(12) yes
C14 C13 H12 120.5(2) no
C12 C13 H12 119.9(2) no
C16 C21 C20 121.0(13) yes
C16 C21 H20 119.9(2) no
C20 C21 H20 119.0(2) no
C21 C20 C19 119.5(13) yes
C21 C20 H19 120.6(2) no
C19 C20 H19 119.9(2) no
C20 C19 C18 119.5(11) yes
C20 C19 H18 119.8(2) no
C18 C19 H18 120.8(2) no
C1 C6 C7 101.7(9) yes
C1 C6 C5 100.4(9) yes
C7 C6 C5 100.6(8) yes
C1 C6 H4 117.1(1) no
C7 C6 H4 117.3(1) no
C5 C6 H4 116.8(1) no
C11 C10 C9 121.0(11) yes
C11 C10 H9 119.5(1) no
C9 C10 H9 119.4(1) no
Rh1 C5 C4 71.1(6) yes
Rh1 C5 C6 96.8(7) yes
C4 C5 C6 107.8(9) yes
Rh1 C5 H3 122.5(1) no
C4 C5 H3 122.7(1) no
C6 C5 H3 122.7(1) no
C4 C15 C16 109.7(9) yes
C4 C15 H15 110.1(1) no
C16 C15 H15 109.8(1) no
C4 C15 H14 108.9(1) no
C16 C15 H14 108.9(1) no
H15 C15 H14 109.5(1) no
C1 C8 C9 112.1(8) yes
C1 C8 H7 108.5(1) no
C9 C8 H7 108.5(1) no
C1 C8 H8 109.2(1) no
C9 C8 H8 109.0(1) no
H7 C8 H8 109.5(1) no
C19 C18 C17 119.4(12) yes
C19 C18 H17 120.5(2) no
C17 C18 H17 120.1(2) no
C4 C3 C2 98.9(8) yes
C4 C3 C7 101.7(9) yes
C2 C3 C7 100.8(9) yes
C4 C3 H2 117.3(1) no
C2 C3 H2 117.6(1) no
C7 C3 H2 117.4(1) no
C11 C12 C13 120.1(11) yes
C11 C12 H11 119.9(2) no
C13 C12 H11 120.0(2) no
C16 C17 C18 121.9(12) yes
C16 C17 H16 118.7(2) no
C18 C17 H16 119.4(2) no

loop_
_geom_bond_atom_site_label_1
_geom_bond_atom_site_label_2
_geom_bond_distance
_geom_bond_publ_flag
Rh1 Cl1 2.410(3) yes
Rh1 C4 2.11(1) yes
Rh1 C1 2.122(11) yes
Rh1 C2 2.101(9) yes
Rh1 C5 2.090(12) yes
C4 C5 1.409(15) yes
C4 C15 1.490(15) yes
C4 C3 1.545(14) yes
C1 C2 1.399(16) yes
C1 C6 1.540(15) yes
C1 C8 1.497(14) yes
C2 C3 1.562(14) yes
C2 H1 0.95(2) no
C7 C6 1.552(14) yes
C7 C3 1.545(16) yes
C7 H5 0.95(2) no
C7 H6 0.95(2) no
C11 C10 1.375(17) yes
C11 C12 1.38(2) yes
C11 H10 0.95(2) no
C9 C14 1.397(15) yes
C9 C10 1.417(14) yes
C9 C8 1.519(14) yes
C14 C13 1.396(16) yes
C14 H13 0.95(2) no
C16 C21 1.389(18) yes
C16 C15 1.539(14) yes
C16 C17 1.38(2) yes
C13 C12 1.380(17) yes
C13 H12 0.95(2) no
C21 C20 1.394(16) yes
C21 H20 0.95(2) no
C20 C19 1.39(2) yes
C20 H19 0.95(2) no
C19 C18 1.406(19) yes
C19 H18 0.95(2) no
C6 C5 1.522(14) yes
C6 H4 0.95(2) no
C10 H9 0.95(2) no
C5 H3 0.95(2) no
C15 H15 0.95(2) no
C15 H14 0.95(2) no
C8 H7 0.95(2) no
C8 H8 0.95(1) no
C18 C17 1.378(17) yes
C18 H17 0.95(2) no
C3 H2 0.95(2) no
C12 H11 0.95(2) no
C17 H16 0.95(2) no

loop_
_geom_contact_atom_site_label_1
_geom_contact_atom_site_label_2
_geom_contact_site_symmetry_2
_geom_contact_distance
_geom_contact_publ_flag
Rh1 Cl1 . 2.410(3) yes
Rh1 Cl1 3_555 2.404(3) yes
Rh1 C4 . 2.11(1) yes
Rh1 C1 . 2.122(11) yes
Rh1 C2 . 2.101(9) yes
Rh1 C7 . 3.553(12) yes
Rh1 C6 . 2.727(13) yes
Rh1 C5 . 2.090(12) yes
Rh1 C15 . 3.12(1) yes
Rh1 C8 . 3.148(11) yes
Rh1 C3 . 2.753(11) yes
Rh1 H7 . 3.23(6) no
Rh1 H8 . 3.32(4) no
Rh1 H15 . 3.28(4) no
Rh1 H14 . 3.24(9) no
Rh1 H2 . 3.5(1) no
Rh1 H4 1_545 2.76(4) no
Rh1 H4 . 3.45(4) no
Rh1 H3 . 2.72(3) no
Rh1 H1 . 2.74(4) no
Cl1 C4 3_555 3.408(11) yes
Cl1 C1 . 3.449(11) yes
Cl1 C2 . 3.58(1) yes
Cl1 C14 1_545 3.584(11) yes
Cl1 C5 3_555 3.469(11) yes
Cl1 C15 3_555 3.45(1) yes
Cl1 C8 . 3.461(12) yes
Cl1 H7 . 2.97(4) no
Cl1 H8 1_545 2.91(4) no
Cl1 H8 . 3.48(4) no
Cl1 H15 3_555 3.0(2) no
Cl1 H14 3_555 3.5(3) no
Cl1 H4 1_545 3.4(1) no
Cl1 H13 1_545 2.87(9) no
Cl1 H3 3_545 3.3(1) no
Cl1 H3 3_555 3.5(1) no
C4 C1 . 2.774(15) yes
C4 C2 . 2.361(14) yes
C4 C7 . 2.396(15) yes
C4 C16 . 2.477(14) yes
C4 C21 . 3.397(16) yes
C4 C6 . 2.369(16) yes
C4 C5 . 1.409(15) yes
C4 C15 . 1.490(15) yes
C4 C3 . 1.545(14) yes
C4 C17 . 3.187(16) yes
C4 H15 . 2.02(4) no
C4 H14 . 2.01(3) no
C4 H2 . 2.15(3) no
C4 H4 1_545 3.35(5) no
C4 H4 . 3.22(5) no
C4 H5 . 3.26(7) no
C4 H6 . 2.64(4) no
C4 H20 . 3.5(1) no
C4 H16 . 3.15(6) no
C4 H3 . 2.08(3) no
C4 H1 . 3.18(7) no
C1 C2 . 1.399(16) yes
C1 C7 . 2.398(15) yes
C1 C9 . 2.502(14) yes
C1 C6 . 1.540(15) yes
C1 C10 . 3.002(15) yes
C1 C5 . 2.352(14) yes
C1 C8 . 1.497(14) yes
C1 C3 . 2.379(15) yes
C1 H7 . 2.01(3) no
C1 H8 . 2.02(5) no
C1 H2 . 3.2(1) no
C1 H4 . 2.15(4) no
C1 H5 . 2.64(8) no
C1 H6 . 3.3(1) no
C1 H9 . 2.79(6) no
C1 H3 . 3.18(8) no
C1 H1 . 2.08(3) no
C2 C7 . 2.395(17) yes
C2 C9 . 3.399(15) yes
C2 C6 . 2.341(17) yes
C2 C10 . 3.384(16) yes
C2 C5 . 2.712(15) yes
C2 C8 . 2.585(15) yes
C2 C3 . 1.562(14) yes
C2 H7 . 2.69(7) no
C2 H8 . 3.3(1) no
C2 H2 . 2.17(6) no
C2 H4 1_545 2.89(6) no
C2 H4 . 3.20(6) no
C2 H5 . 2.64(5) no
C2 H6 . 3.26(7) no
C2 H10 4_445 3.5(1) no
C2 H9 . 2.78(6) no
C2 H1 . 0.95(2) no
C7 C6 . 1.552(14) yes
C7 C5 . 2.365(15) yes
C7 C3 . 1.545(16) yes
C7 H14 1_565 3.49(8) no
C7 H2 . 2.15(4) no
C7 H4 . 2.16(5) no
C7 H18 4_454 3.5(3) no
C7 H19 4_454 3.1(3) no
C7 H5 . 0.95(2) no
C7 H6 . 0.95(2) no
C7 H11 4_445 3.2(2) no
C7 H9 . 3.31(7) no
C7 H3 . 3.08(5) no
C7 H1 . 3.12(6) no
C11 C9 . 2.431(15) yes
C11 C14 . 2.761(16) yes
C11 C13 . 2.391(19) yes
C11 C10 . 1.375(17) yes
C11 C12 . 1.38(2) yes
C11 H18 1_556 3.3(2) no
C11 H12 . 3.25(9) no
C11 H11 . 2.03(4) no
C11 H17 1_556 3.2(3) no
C11 H10 . 0.95(2) no
C11 H10 4_455 3.47(2) no
C11 H9 . 2.02(4) no
C11 H9 4_455 3.17(4) no
C9 C14 . 1.397(15) yes
C9 C13 . 2.438(16) yes
C9 C6 . 3.271(14) yes
C9 C10 . 1.417(14) yes
C9 C8 . 1.519(14) yes
C9 C12 . 2.809(15) yes
C9 H7 . 2.03(3) no
C9 H8 . 2.04(3) no
C9 H4 . 3.21(7) no
C9 H5 . 3.4(1) no
C9 H13 . 2.04(4) no
C9 H12 1_545 3.44(6) no
C9 H12 . 3.29(6) no
C9 H17 1_556 3.4(2) no
C9 H10 . 3.29(7) no
C9 H9 . 2.06(4) no
C9 H1 . 3.50(6) no
C9 H1 1_565 3.26(6) no
C14 C13 . 1.396(16) yes
C14 C10 . 2.399(16) yes
C14 C8 . 2.545(16) yes
C14 C12 . 2.399(16) yes
C14 H7 . 3.06(5) no
C14 H7 1_565 3.14(5) no
C14 H8 . 2.59(5) no
C14 H13 . 0.95(2) no
C14 H12 . 2.05(4) no
C14 H11 . 3.26(6) no
C14 H17 1_556 3.2(3) no
C14 H9 . 3.26(8) no
C14 H1 1_565 2.95(9) no
C16 C21 . 1.389(18) yes
C16 C20 . 2.423(14) yes
C16 C19 . 2.796(16) yes
C16 C5 . 3.469(16) yes
C16 C15 . 1.539(14) yes
C16 C18 . 2.41(2) yes
C16 C3 . 3.119(14) yes
C16 C17 . 1.38(2) yes
C16 H15 . 2.06(5) no
C16 H14 . 2.05(5) no
C16 H2 . 2.98(7) no
C16 H19 . 3.3(1) no
C16 H6 . 3.37(7) no
C16 H20 . 2.04(4) no
C16 H16 . 2.01(5) no
C16 H17 . 3.26(7) no
C13 C10 . 2.772(18) yes
C13 C12 . 1.380(17) yes
C13 H7 1_565 3.13(8) no
C13 H13 . 2.04(4) no
C13 H12 . 0.95(2) no
C13 H11 . 2.03(4) no
C13 H17 1_556 2.9(2) no
C13 H10 . 3.2(1) no
C13 H9 1_565 3.23(7) no
C13 H1 1_565 3.1(1) no
C21 C20 . 1.394(16) yes
C21 C19 . 2.406(18) yes
C21 C15 . 2.531(15) yes
C21 C18 . 2.770(19) yes
C21 C3 . 3.530(16) yes
C21 C17 . 2.377(18) yes
C21 H15 . 3.2(1) no
C21 H14 . 2.57(9) no
C21 H2 . 3.01(5) no
C21 H18 . 3.3(1) no
C21 H18 4_444 3.4(1) no
C21 H19 . 2.05(6) no
C21 H20 . 0.95(2) no
C21 H16 . 3.23(6) no
C21 H17 1_545 3.20(7) no
C20 C19 . 1.39(2) yes
C20 C18 . 2.41(2) yes
C20 C12 1_544 3.539(17) yes
C20 C17 . 2.766(19) yes
C20 H18 . 2.04(4) no
C20 H19 . 0.95(2) no
C20 H19 4_454 3.36(2) no
C20 H6 4_444 3.3(1) no
C20 H12 1_544 3.3(4) no
C20 H11 1_544 3.0(2) no
C20 H20 . 2.03(5) no
C20 H20 4_454 3.15(5) no
C20 H17 1_545 3.48(8) no
C20 H17 . 3.28(8) no
C19 C18 . 1.406(19) yes
C19 C12 1_544 3.598(18) yes
C19 C17 . 2.403(18) yes
C19 H2 4_454 3.5(1) no
C19 H18 . 0.95(2) no
C19 H19 . 2.04(5) no
C19 H19 4_454 3.30(5) no
C19 H6 4_444 3.5(1) no
C19 H12 1_544 3.0(4) no
C19 H11 1_544 3.0(2) no
C19 H20 . 3.26(7) no
C19 H20 4_454 3.13(7) no
C19 H16 . 3.3(1) no
C19 H17 . 2.06(4) no
C6 C5 . 1.522(14) yes
C6 C8 . 2.682(14) yes
C6 C3 . 2.261(16) yes
C6 H7 . 3.44(6) no
C6 H8 . 2.88(8) no
C6 H14 1_565 3.29(7) no
C6 H2 . 3.17(7) no
C6 H4 . 0.95(2) no
C6 H5 . 2.12(4) no
C6 H6 . 2.12(6) no
C6 H9 . 3.6(1) no
C6 H3 . 2.19(5) no
C6 H1 . 3.22(6) no
C6 H1 1_565 3.49(6) no
C10 C8 . 2.563(14) yes
C10 C12 . 2.393(17) yes
C10 H7 . 2.87(6) no
C10 H8 . 3.31(6) no
C10 H5 . 2.96(5) no
C10 H13 . 3.3(1) no
C10 H12 1_545 3.27(7) no
C10 H11 . 3.25(7) no
C10 H17 1_556 3.4(2) no
C10 H10 . 2.02(3) no
C10 H10 4_445 3.39(3) no
C10 H9 . 0.95(2) no
C10 H1 . 3.28(6) no
C5 C15 . 2.622(15) yes
C5 C3 . 2.336(14) yes
C5 H15 . 2.75(4) no
C5 H14 . 3.29(6) no
C5 H14 1_565 3.31(6) no
C5 H2 . 3.20(6) no
C5 H4 . 2.13(4) no
C5 H5 . 3.23(6) no
C5 H6 . 2.61(6) no
C5 H16 . 3.32(8) no
C5 H3 . 0.95(2) no
C15 C3 . 2.651(15) yes
C15 C17 . 2.548(17) yes
C15 H15 . 0.95(2) no
C15 H14 . 0.95(2) no
C15 H2 . 2.80(7) no
C15 H4 1_545 3.58(7) no
C15 H6 . 3.59(7) no
C15 H20 . 2.67(7) no
C15 H16 . 2.68(5) no
C15 H3 . 2.89(6) no
C8 H7 . 0.95(2) no
C8 H8 . 0.95(1) no
C8 H4 . 2.84(5) no
C8 H5 . 3.6(2) no
C8 H13 . 2.69(5) no
C8 H12 1_545 3.5(1) no
C8 H9 . 2.72(5) no
C8 H1 . 2.84(6) no
C18 C17 . 1.378(17) yes
C18 H18 . 2.06(6) no
C18 H19 . 3.27(7) no
C18 H19 4_454 3.56(7) no
C18 H12 1_544 3.0(2) no
C18 H20 1_565 3.15(7) no
C18 H16 . 2.02(6) no
C18 H17 . 0.95(2) no
C3 H15 . 3.4(1) no
C3 H14 . 2.87(6) no
C3 H2 . 0.95(2) no
C3 H4 1_545 3.40(6) no
C3 H4 . 3.17(6) no
C3 H5 . 2.11(4) no
C3 H6 . 2.11(4) no
C3 H20 . 3.52(8) no
C3 H10 4_445 3.6(2) no
C3 H9 . 3.56(9) no
C3 H3 . 3.21(5) no
C3 H1 . 2.23(4) no
C12 H19 1_566 3.5(3) no
C12 H5 4_455 3.28(9) no
C12 H13 . 3.25(7) no
C12 H12 . 2.03(5) no
C12 H11 . 0.95(2) no
C12 H17 1_556 2.9(3) no
C12 H10 . 2.02(5) no
C12 H10 4_455 3.33(5) no
C12 H9 . 3.25(6) no
C12 H9 1_565 3.36(6) no
C12 H9 4_455 3.51(6) no
C12 H1 1_565 3.5(1) no
C17 H15 . 2.72(8) no
C17 H14 . 3.29(6) no
C17 H18 . 3.3(1) no
C17 H6 . 3.35(8) no
C17 H12 1_544 3.3(2) no
C17 H20 . 3.24(6) no
C17 H20 1_565 3.42(6) no
C17 H16 . 0.95(2) no
C17 H17 . 2.03(4) no
C17 H3 . 3.6(2) no

loop_
_geom_torsion_atom_site_label_1
_geom_torsion_atom_site_label_2
_geom_torsion_atom_site_label_3
_geom_torsion_atom_site_label_4
_geom_torsion
_geom_torsion_publ_flag
Rh1 C4 C5 Rh1 0.0(2) yes
Rh1 C4 C5 C6 -91.2(1) yes
C15 C4 C5 Rh1 -111.8(2) yes
C15 C4 C5 C6 156.9(2) yes
C3 C4 C5 Rh1 91.7(1) yes
C3 C4 C5 C6 0.5(2) yes
Rh1 C4 C15 C16 177.3(9) yes
C5 C4 C15 C16 -95.7(2) yes
C3 C4 C15 C16 57.2(2) yes
Rh1 C4 C3 C2 1.0(1) yes
Rh1 C4 C3 C7 104.1(1) yes
C5 C4 C3 C2 -69.7(2) yes
C5 C4 C3 C7 33.4(2) yes
C15 C4 C3 C2 131.6(2) yes
C15 C4 C3 C7 -125.3(2) yes
Rh1 C1 C2 Rh1 0.0(2) yes
Rh1 C1 C2 C3 -91.2(1) yes
C6 C1 C2 Rh1 89.6(1) yes
C6 C1 C2 C3 -1.6(2) yes
C8 C1 C2 Rh1 -112.8(2) yes
C8 C1 C2 C3 156.0(1) yes
Rh1 C1 C6 C7 105.3(1) yes
Rh1 C1 C6 C5 2.1(1) yes
C2 C1 C6 C7 34.9(2) yes
C2 C1 C6 C5 -68.3(2) yes
C8 C1 C6 C7 -123.4(2) yes
C8 C1 C6 C5 133.4(2) yes
Rh1 C1 C8 C9 -174.2(8) yes
C2 C1 C8 C9 -88.2(2) yes
C6 C1 C8 C9 65.5(2) yes
Rh1 C2 C3 C4 -1.0(1) yes
Rh1 C2 C3 C7 -104.8(1) yes
C1 C2 C3 C4 71.6(2) yes
C1 C2 C3 C7 -32.3(2) yes
C3 C7 C6 C1 -52.0(1) yes
C3 C7 C6 C5 51.1(1) yes
C6 C7 C3 C4 -51.4(1) yes
C6 C7 C3 C2 50.2(1) yes
C12 C11 C10 C9 -1.9(3) yes
C10 C11 C12 C13 -0.1(3) yes
C10 C9 C14 C13 -0.3(2) yes
C8 C9 C14 C13 178.7(1) yes
C14 C9 C10 C11 2.1(2) yes
C8 C9 C10 C11 -176.9(1) yes
C14 C9 C8 C1 -133.2(2) yes
C10 C9 C8 C1 45.8(2) yes
C9 C14 C13 C12 -1.6(2) yes
C15 C16 C21 C20 176.3(1) yes
C17 C16 C21 C20 -0.7(3) yes
C21 C16 C15 C4 -101.6(2) yes
C17 C16 C15 C4 75.3(2) yes
C21 C16 C17 C18 -0.6(3) yes
C15 C16 C17 C18 -177.6(2) yes
C14 C13 C12 C11 1.8(3) yes
C16 C21 C20 C19 0.2(3) yes
C21 C20 C19 C18 1.7(3) yes
C20 C19 C18 C17 -3.0(3) yes
C1 C6 C5 Rh1 -2.1(1) yes
C1 C6 C5 C4 70.2(2) yes
C7 C6 C5 Rh1 -106.3(1) yes
C7 C6 C5 C4 -34.0(2) yes
C19 C18 C17 C16 2.5(3) yes
